data_7225841
loop_
_publ_author_name
'Lee, Kang-Hyun'
'Lee, Seung-Heon'
'Yun, Hoseop'
'Jazbinsek, Mojca'
'Kim, Jun Wan'
'Rotermund, Fabian'
'Kwon, O-Pil'

_publ_section_title
;
 Multi-functional supramolecular building blocks with hydroxy piperidino
 groups: new opportunities for developing nonlinear optical ionic crystals
;
_journal_issue 31
_journal_name_full CrystEngComm
_journal_page_first 5832
_journal_paper_doi 10.1039/C6CE00401F
_journal_volume 18
_journal_year 2016
_chemical_formula_sum 'C31 H34 N2 O4 S'
_chemical_formula_weight 530.66
_space_group_crystal_system monoclinic
_space_group_IT_number 4
_space_group_name_Hall 'P 2yb'
_space_group_name_H-M_alt 'P 1 21 1'
_symmetry_space_group_name_Hall 'P 2yb'
_symmetry_space_group_name_H-M 'P 1 21 1'
_atom_sites_solution_hydrogens geom
_audit_creation_method SHELXL-2014/7
_audit_update_record
;
2016-04-11 deposited with the CCDC.
2016-06-16 downloaded from the CCDC.
;
_cell_angle_alpha 90
_cell_angle_beta 93.626(2)
_cell_angle_gamma 90
_cell_formula_units_Z 2
_cell_length_a 6.4400(4)
_cell_length_b 16.3764(10)
_cell_length_c 12.5711(10)
_cell_measurement_reflns_used 9314
_cell_measurement_temperature 150.0(5)
_cell_measurement_theta_max 27.5
_cell_measurement_theta_min 3.17
_cell_volume 1323.14(16)
_computing_structure_refinement 'SHELXL-2014/7 (Sheldrick, 2014)'
_diffrn_ambient_temperature 150.0(5)
_diffrn_measured_fraction_theta_full 0.998
_diffrn_measured_fraction_theta_max 0.997
_diffrn_measurement_device_type 'Rigaku R-axis Rapid S'
_diffrn_measurement_method \w
_diffrn_radiation_monochromator graphite
_diffrn_radiation_type MoK\a
_diffrn_radiation_wavelength 0.71073
_diffrn_reflns_av_unetI/netI 0.1021
_diffrn_reflns_Laue_measured_fraction_full 0.998
_diffrn_reflns_Laue_measured_fraction_max 0.997
_diffrn_reflns_limit_h_max 8
_diffrn_reflns_limit_h_min -8
_diffrn_reflns_limit_k_max 21
_diffrn_reflns_limit_k_min -21
_diffrn_reflns_limit_l_max 16
_diffrn_reflns_limit_l_min -1
_diffrn_reflns_number 5961
_diffrn_reflns_point_group_measured_fraction_full 0.992
_diffrn_reflns_point_group_measured_fraction_max 0.985
_diffrn_reflns_theta_full 25.242
_diffrn_reflns_theta_max 27.483
_diffrn_reflns_theta_min 3.170
_diffrn_source 'Sealed X-ray tube'
_exptl_absorpt_coefficient_mu 0.163
_exptl_absorpt_correction_T_max 1.0
_exptl_absorpt_correction_T_min 0.498
_exptl_absorpt_correction_type multi-scan
_exptl_absorpt_process_details '(ABSCOR; Higashi, 1995)'
_exptl_crystal_colour Black
_exptl_crystal_density_diffrn 1.332
_exptl_crystal_description Plate
_exptl_crystal_F_000 564
_exptl_crystal_size_max 0.86
_exptl_crystal_size_mid 0.16
_exptl_crystal_size_min 0.06
_refine_diff_density_max 0.469
_refine_diff_density_min -0.536
_refine_diff_density_rms 0.085
_refine_ls_abs_structure_details
;
 Flack x determined using 1255 quotients [(I+)-(I-)]/[(I+)+(I-)]
 (Parsons, Flack and Wagner, Acta Cryst. B69 (2013) 249-259).
;
_refine_ls_abs_structure_Flack -0.04(7)
_refine_ls_extinction_coef 0.008(3)
_refine_ls_extinction_expression Fc^*^=kFc[1+0.001xFc^2^\l^3^/sin(2\q)]^-1/4^
_refine_ls_extinction_method 'SHELXL-2014/7 (Sheldrick 2014'
_refine_ls_goodness_of_fit_ref 1.122
_refine_ls_hydrogen_treatment constr
_refine_ls_matrix_type full
_refine_ls_number_parameters 348
_refine_ls_number_reflns 5961
_refine_ls_number_restraints 1
_refine_ls_restrained_S_all 1.121
_refine_ls_R_factor_all 0.1290
_refine_ls_R_factor_gt 0.0581
_refine_ls_shift/su_max 0.000
_refine_ls_shift/su_mean 0.000
_refine_ls_structure_factor_coef Fsqd
_refine_ls_weighting_details 'w=1/[\s^2^(Fo^2^)+(0.0547P)^2^+0.2129P] where P=(Fo^2^+2Fc^2^)/3'
_refine_ls_weighting_scheme calc
_refine_ls_wR_factor_gt 0.1253
_refine_ls_wR_factor_ref 0.1600
_reflns_Friedel_coverage 0.909
_reflns_Friedel_fraction_full 0.985
_reflns_Friedel_fraction_max 0.973
_reflns_number_gt 3563
_reflns_number_total 5961
_reflns_threshold_expression 'I > 2\s(I)'
_cod_data_source_file c6ce00401f2.cif
_cod_data_source_block shelx
_cod_depositor_comments 'Adding full bibliography for 7225841.cif.'
_cod_original_cell_volume 1323.14(15)
_cod_database_code 7225841
_shelx_shelxl_version_number 2014/7
_shelx_space_group_comment
;
The symmetry employed for this shelxl refinement is uniquely defined
by the following loop, which should always be used as a source of
symmetry information in preference to the above space-group names.
They are only intended as comments.
;

loop_
_space_group_symop_operation_xyz
'x, y, z'
'-x, y+1/2, -z'

loop_
_atom_site_label
_atom_site_type_symbol
_atom_site_fract_x
_atom_site_fract_y
_atom_site_fract_z
_atom_site_U_iso_or_equiv
_atom_site_adp_type
_atom_site_occupancy
_atom_site_site_symmetry_order
_atom_site_calc_flag
_atom_site_refinement_flags_posn
_atom_site_refinement_flags_adp
S1 S 0.5170(2) 1.08252(10) 0.79432(11) 0.0335(4) Uani 1 1 d . .
O1 O 1.6478(8) 0.7352(3) 0.4390(3) 0.0476(13) Uani 1 1 d . .
H1 H 1.5991 0.7127 0.3847 0.071 Uiso 1 1 calc R U
O2 O 0.3971(7) 1.0141(3) 0.8314(4) 0.0433(12) Uani 1 1 d . .
O3 O 0.3832(8) 1.1446(3) 0.7428(3) 0.0462(12) Uani 1 1 d . .
O4 O 0.6631(7) 1.1161(3) 0.8754(3) 0.0393(11) Uani 1 1 d . .
N1 N -0.0232(7) 0.9159(3) 1.0386(4) 0.0303(11) Uani 1 1 d . .
N2 N 1.0989(8) 0.7333(3) 0.7270(4) 0.0338(12) Uani 1 1 d . .
C1 C -0.1974(9) 0.9241(4) 1.0993(4) 0.0295(13) Uani 1 1 d . .
C2 C -0.3394(9) 0.9882(4) 1.0839(4) 0.0348(15) Uani 1 1 d . .
H2 H -0.3220 1.0267 1.0308 0.042 Uiso 1 1 calc R U
C3 C -0.5045(10) 0.9944(4) 1.1473(5) 0.0355(15) Uani 1 1 d . .
H3 H -0.5977 1.0374 1.1365 0.043 Uiso 1 1 calc R U
C4 C -0.5358(10) 0.9379(4) 1.2274(5) 0.0380(16) Uani 1 1 d . .
H4 H -0.6479 0.9437 1.2700 0.046 Uiso 1 1 calc R U
C5 C -0.4008(10) 0.8738(4) 1.2431(5) 0.0366(15) Uani 1 1 d . .
H5 H -0.4225 0.8355 1.2959 0.044 Uiso 1 1 calc R U
C6 C -0.2277(9) 0.8655(4) 1.1793(4) 0.0311(14) Uani 1 1 d . .
C7 C -0.0875(10) 0.7999(4) 1.1927(5) 0.0353(15) Uani 1 1 d . .
H7 H -0.1064 0.7611 1.2452 0.042 Uiso 1 1 calc R U
C8 C 0.0745(10) 0.7926(4) 1.1300(5) 0.0361(15) Uani 1 1 d . .
H8 H 0.1651 0.7487 1.1396 0.043 Uiso 1 1 calc R U
C9 C 0.1081(9) 0.8512(4) 1.0498(5) 0.0314(14) Uani 1 1 d . .
C10 C 0.2808(10) 0.8448(4) 0.9830(5) 0.0342(15) Uani 1 1 d . .
H10 H 0.2955 0.8847 0.9314 0.041 Uiso 1 1 calc R U
C11 C 0.4227(10) 0.7841(4) 0.9908(5) 0.0326(15) Uani 1 1 d . .
H11 H 0.4067 0.7447 1.0429 0.039 Uiso 1 1 calc R U
C12 C 0.5985(9) 0.7751(4) 0.9248(5) 0.0299(14) Uani 1 1 d . .
C13 C 0.7272(10) 0.7065(4) 0.9380(5) 0.0346(15) Uani 1 1 d . .
H13 H 0.7013 0.6690 0.9911 0.041 Uiso 1 1 calc R U
C14 C 0.8920(10) 0.6927(4) 0.8746(5) 0.0363(15) Uani 1 1 d . .
H14 H 0.9749 0.6467 0.8863 0.044 Uiso 1 1 calc R U
C15 C 0.9355(9) 0.7478(4) 0.7922(5) 0.0311(14) Uani 1 1 d . .
C16 C 0.8109(10) 0.8176(4) 0.7817(5) 0.0323(14) Uani 1 1 d . .
H16 H 0.8380 0.8563 0.7303 0.039 Uiso 1 1 calc R U
C17 C 0.6475(11) 0.8303(4) 0.8466(5) 0.0335(15) Uani 1 1 d . .
H17 H 0.5681 0.8775 0.8374 0.040 Uiso 1 1 calc R U
C18 C 1.1532(12) 0.6480(4) 0.7045(6) 0.0483(18) Uani 1 1 d . .
H18A H 1.0512 0.6256 0.6524 0.058 Uiso 1 1 calc R U
H18B H 1.1486 0.6161 0.7693 0.058 Uiso 1 1 calc R U
C19 C 1.3676(10) 0.6411(4) 0.6625(5) 0.0403(16) Uani 1 1 d . .
H19A H 1.4709 0.6572 0.7181 0.048 Uiso 1 1 calc R U
H19B H 1.3936 0.5845 0.6446 0.048 Uiso 1 1 calc R U
C20 C 1.3911(11) 0.6936(4) 0.5654(5) 0.0377(15) Uani 1 1 d . .
H20 H 1.2938 0.6738 0.5081 0.045 Uiso 1 1 calc R U
C21 C 1.3328(10) 0.7801(4) 0.5911(5) 0.0396(17) Uani 1 1 d . .
H21A H 1.3333 0.8125 0.5265 0.048 Uiso 1 1 calc R U
H21B H 1.4382 0.8023 0.6415 0.048 Uiso 1 1 calc R U
C22 C 1.1234(11) 0.7886(4) 0.6371(5) 0.0424(17) Uani 1 1 d . .
H22A H 1.1061 0.8444 0.6606 0.051 Uiso 1 1 calc R U
H22B H 1.0152 0.7773 0.5818 0.051 Uiso 1 1 calc R U
C23 C 1.6081(11) 0.6868(4) 0.5286(5) 0.0427(17) Uani 1 1 d . .
H23A H 1.7057 0.7022 0.5872 0.051 Uiso 1 1 calc R U
H23B H 1.6345 0.6301 0.5116 0.051 Uiso 1 1 calc R U
C24 C 0.0128(10) 0.9794(4) 0.9579(5) 0.0404(16) Uani 1 1 d . .
H24A H 0.1582 0.9926 0.9601 0.061 Uiso 1 1 calc R U
H24B H -0.0656 1.0274 0.9729 0.061 Uiso 1 1 calc R U
H24C H -0.0309 0.9592 0.8883 0.061 Uiso 1 1 calc R U
C25 C 0.6683(10) 1.0425(4) 0.6926(5) 0.0321(14) Uani 1 1 d . .
C26 C 0.8729(10) 1.0684(4) 0.6843(5) 0.0369(16) Uani 1 1 d . .
H26 H 0.9337 1.1056 0.7328 0.044 Uiso 1 1 calc R U
C27 C 0.9843(10) 1.0375(4) 0.6019(5) 0.0376(16) Uani 1 1 d . .
H27 H 1.1208 1.0546 0.5959 0.045 Uiso 1 1 calc R U
C28 C 0.8981(10) 0.9822(4) 0.5287(5) 0.0346(15) Uani 1 1 d . .
C29 C 0.6966(10) 0.9559(4) 0.5402(5) 0.0366(15) Uani 1 1 d . .
H29 H 0.6372 0.9176 0.4929 0.044 Uiso 1 1 calc R U
C30 C 0.5822(10) 0.9859(4) 0.6216(5) 0.0359(15) Uani 1 1 d . .
H30 H 0.4468 0.9678 0.6282 0.043 Uiso 1 1 calc R U
C31 C 1.0196(11) 0.9500(4) 0.4383(5) 0.0445(17) Uani 1 1 d . .
H31A H 1.0055 0.8917 0.4345 0.067 Uiso 1 1 calc R U
H31B H 1.1638 0.9640 0.4509 0.067 Uiso 1 1 calc R U
H31C H 0.9664 0.9738 0.3724 0.067 Uiso 1 1 calc R U

loop_
_atom_site_aniso_label
_atom_site_aniso_U_11
_atom_site_aniso_U_22
_atom_site_aniso_U_33
_atom_site_aniso_U_23
_atom_site_aniso_U_13
_atom_site_aniso_U_12
S1 0.0354(8) 0.0331(8) 0.0324(8) 0.0018(7) 0.0056(6) 0.0041(8)
O1 0.062(3) 0.044(3) 0.038(3) -0.003(2) 0.012(3) -0.005(3)
O2 0.045(3) 0.036(2) 0.051(3) 0.004(2) 0.019(2) -0.011(2)
O3 0.051(3) 0.048(3) 0.041(3) 0.013(2) 0.010(2) 0.029(3)
O4 0.042(3) 0.048(3) 0.027(2) -0.0130(18) -0.0002(19) 0.000(2)
N1 0.027(3) 0.033(3) 0.031(3) 0.001(2) 0.002(2) -0.002(3)
N2 0.038(3) 0.028(3) 0.036(3) 0.006(2) 0.005(2) 0.003(3)
C1 0.027(3) 0.035(3) 0.027(3) -0.004(3) 0.005(2) -0.006(3)
C2 0.033(4) 0.039(4) 0.031(3) -0.001(3) -0.001(3) 0.000(3)
C3 0.034(4) 0.036(4) 0.037(3) -0.003(3) 0.001(3) 0.003(3)
C4 0.032(4) 0.048(4) 0.034(3) -0.008(3) 0.006(3) 0.002(3)
C5 0.035(4) 0.046(4) 0.028(3) 0.000(3) 0.004(3) -0.003(4)
C6 0.028(3) 0.036(4) 0.029(3) -0.003(3) 0.002(3) 0.000(3)
C7 0.034(4) 0.037(3) 0.035(4) 0.006(3) 0.002(3) -0.002(3)
C8 0.035(4) 0.037(3) 0.037(4) 0.004(3) 0.007(3) 0.005(3)
C9 0.026(3) 0.036(3) 0.032(3) -0.006(3) 0.003(3) -0.006(3)
C10 0.028(3) 0.041(4) 0.034(3) -0.004(3) 0.006(3) -0.001(3)
C11 0.033(4) 0.032(3) 0.033(3) -0.001(3) 0.007(3) -0.003(3)
C12 0.027(3) 0.031(3) 0.031(3) -0.002(3) 0.001(3) -0.004(3)
C13 0.037(4) 0.032(3) 0.035(4) 0.004(3) 0.005(3) 0.002(3)
C14 0.030(4) 0.037(4) 0.042(4) 0.004(3) 0.005(3) 0.000(3)
C15 0.028(3) 0.034(3) 0.031(3) 0.001(3) 0.002(3) 0.001(3)
C16 0.033(4) 0.029(3) 0.035(3) 0.003(3) 0.002(3) 0.004(3)
C17 0.036(4) 0.032(3) 0.033(3) 0.000(3) 0.003(3) 0.005(3)
C18 0.049(5) 0.042(4) 0.055(4) 0.006(3) 0.017(4) 0.005(4)
C19 0.042(4) 0.042(4) 0.037(4) 0.004(3) 0.009(3) 0.004(3)
C20 0.042(4) 0.037(3) 0.035(3) 0.001(3) 0.008(3) -0.001(3)
C21 0.045(4) 0.040(4) 0.035(4) 0.004(3) 0.009(3) -0.002(3)
C22 0.043(4) 0.042(4) 0.043(4) 0.008(3) 0.007(3) -0.003(4)
C23 0.046(4) 0.048(4) 0.035(4) 0.002(3) 0.010(3) 0.000(4)
C24 0.043(4) 0.040(4) 0.039(4) 0.006(3) 0.008(3) -0.002(3)
C25 0.031(3) 0.033(3) 0.032(3) 0.002(3) 0.001(3) 0.004(3)
C26 0.034(3) 0.044(4) 0.032(3) -0.001(3) 0.001(3) 0.002(3)
C27 0.033(4) 0.047(4) 0.033(3) 0.002(3) 0.006(3) 0.000(3)
C28 0.036(4) 0.039(4) 0.029(3) -0.003(3) 0.005(3) 0.003(3)
C29 0.041(4) 0.040(4) 0.029(3) -0.003(3) 0.002(3) 0.000(3)
C30 0.033(4) 0.035(4) 0.040(4) -0.004(3) 0.005(3) -0.003(3)
C31 0.046(4) 0.049(4) 0.039(4) 0.001(3) 0.011(3) 0.009(4)

loop_
_atom_type_symbol
_atom_type_description
_atom_type_scat_dispersion_real
_atom_type_scat_dispersion_imag
_atom_type_scat_source
C C 0.0033 0.0016 'International Tables Vol C Tables 4.2.6.8 and 6.1.1.4'
H H 0.0000 0.0000 'International Tables Vol C Tables 4.2.6.8 and 6.1.1.4'
N N 0.0061 0.0033 'International Tables Vol C Tables 4.2.6.8 and 6.1.1.4'
O O 0.0106 0.0060 'International Tables Vol C Tables 4.2.6.8 and 6.1.1.4'
S S 0.1246 0.1234 'International Tables Vol C Tables 4.2.6.8 and 6.1.1.4'

loop_
_geom_angle_atom_site_label_1
_geom_angle_atom_site_label_2
_geom_angle_atom_site_label_3
_geom_angle
O4 S1 O2 113.6(3)
O4 S1 O3 112.7(3)
O2 S1 O3 111.7(3)
O4 S1 C25 106.5(3)
O2 S1 C25 105.8(3)
O3 S1 C25 105.8(3)
C9 N1 C1 122.2(5)
C9 N1 C24 119.7(5)
C1 N1 C24 118.1(5)
C15 N2 C22 118.1(5)
C15 N2 C18 118.2(5)
C22 N2 C18 113.6(5)
C2 C1 N1 122.4(5)
C2 C1 C6 119.3(5)
N1 C1 C6 118.3(5)
C3 C2 C1 119.9(6)
C2 C3 C4 121.6(6)
C5 C4 C3 119.6(6)
C4 C5 C6 120.4(6)
C7 C6 C1 119.2(5)
C7 C6 C5 121.8(6)
C1 C6 C5 119.1(6)
C8 C7 C6 120.7(6)
C7 C8 C9 120.9(6)
N1 C9 C8 118.6(5)
N1 C9 C10 119.8(5)
C8 C9 C10 121.6(6)
C11 C10 C9 123.8(6)
C10 C11 C12 125.6(6)
C17 C12 C13 116.6(5)
C17 C12 C11 124.0(5)
C13 C12 C11 119.4(5)
C14 C13 C12 122.1(6)
C13 C14 C15 120.7(6)
N2 C15 C16 122.3(5)
N2 C15 C14 120.9(5)
C16 C15 C14 116.8(5)
C17 C16 C15 121.3(6)
C12 C17 C16 122.3(6)
N2 C18 C19 111.8(6)
C20 C19 C18 112.3(6)
C23 C20 C21 112.7(6)
C23 C20 C19 110.4(6)
C21 C20 C19 108.8(5)
C20 C21 C22 114.3(6)
N2 C22 C21 112.4(6)
O1 C23 C20 114.9(6)
C30 C25 C26 120.0(6)
C30 C25 S1 119.7(5)
C26 C25 S1 120.3(5)
C27 C26 C25 118.6(6)
C28 C27 C26 122.0(6)
C27 C28 C29 118.3(6)
C27 C28 C31 121.5(6)
C29 C28 C31 120.1(6)
C28 C29 C30 120.8(6)
C25 C30 C29 120.3(6)

loop_
_geom_bond_atom_site_label_1
_geom_bond_atom_site_label_2
_geom_bond_distance
S1 O4 1.451(4)
S1 O2 1.455(4)
S1 O3 1.458(4)
S1 C25 1.781(6)
O1 C23 1.414(7)
N1 C9 1.357(7)
N1 C1 1.402(7)
N1 C24 1.481(7)
N2 C15 1.395(7)
N2 C22 1.465(8)
N2 C18 1.471(8)
C1 C2 1.398(8)
C1 C6 1.413(8)
C2 C3 1.372(8)
C3 C4 1.390(9)
C4 C5 1.370(9)
C5 C6 1.421(8)
C6 C7 1.406(9)
C7 C8 1.351(8)
C8 C9 1.419(8)
C9 C10 1.439(8)
C10 C11 1.349(8)
C11 C12 1.453(8)
C12 C17 1.386(8)
C12 C13 1.400(8)
C13 C14 1.385(8)
C14 C15 1.416(8)
C15 C16 1.398(8)
C16 C17 1.387(8)
C18 C19 1.513(9)
C19 C20 1.510(8)
C20 C23 1.503(9)
C20 C21 1.505(9)
C21 C22 1.507(9)
C25 C30 1.379(8)
C25 C26 1.394(8)
C26 C27 1.392(8)
C27 C28 1.382(8)
C28 C29 1.383(8)
C28 C31 1.515(8)
C29 C30 1.387(8)
